data_2012406
loop_
_publ_author_name
'Zheng, Zhiping'
'Wang, Jiafu'
'Liu, Hui'
'Carducci, Michael D.'
'Peyghambarian, Nasser '
'Jabbourb, Ghassan E.'

_publ_section_title
;
 A triboluminescent europium(III) complex
;
_journal_issue 1
_journal_name_full 'Acta Crystallographica Section C'
_journal_page_first m50
_journal_page_last m52
_journal_paper_doi 10.1107/S0108270101016432
_journal_volume 58
_journal_year 2002
_chemical_formula_iupac '[Eu (C8 H4 F3 O2 S)3 (C12 H12 N2)]'
_chemical_formula_moiety 'C36 H24 Eu F9 N2 O6 S3'
_chemical_formula_sum 'C36 H24 Eu F9 N2 O6 S3'
_chemical_formula_weight 999.71
_chemical_name_systematic
;
(4,4'-dimethyl-2,2'-bipyridyl)tris[3,3,3-trifluoro-1-(2-thenoyl)acetonato]-
europium(III)
;
_space_group_IT_number 29
_symmetry_cell_setting orthorhombic
_symmetry_space_group_name_Hall 'P 2c -2ac'
_symmetry_space_group_name_H-M 'P c a 21'
_atom_sites_solution_hydrogens geom
_atom_sites_solution_primary direct
_atom_sites_solution_secondary difmap
_audit_creation_method SHELXL-97
_cell_angle_alpha 90.00
_cell_angle_beta 90.00
_cell_angle_gamma 90.00
_cell_formula_units_Z 4
_cell_length_a 20.781(2)
_cell_length_b 10.7159(12)
_cell_length_c 17.8255(19)
_cell_measurement_reflns_used 5605
_cell_measurement_temperature 170(2)
_cell_measurement_theta_max 29.58
_cell_measurement_theta_min 2.14
_cell_volume 3969.5(7)
_computing_cell_refinement SMART
_computing_data_collection 'SMART (Bruker, 1997)'
_computing_data_reduction 'SHELXTL (Bruker, 1997)'
_computing_molecular_graphics SHELXTL
_computing_publication_material SHELXTL
_computing_structure_refinement 'SHELXL97 (Sheldrick, 1997)'
_computing_structure_solution 'SHELXS97 (Sheldrick, 1990)'
_diffrn_ambient_temperature 170(2)
_diffrn_measured_fraction_theta_full .996
_diffrn_measured_fraction_theta_max .996
_diffrn_measurement_device_type 'Bruker CCD area-detector'
_diffrn_measurement_method \w
_diffrn_radiation_monochromator graphite
_diffrn_radiation_source 'fine-focus sealed tube'
_diffrn_radiation_type MoK\a
_diffrn_radiation_wavelength .71073
_diffrn_reflns_av_R_equivalents .0350
_diffrn_reflns_av_sigmaI/netI .0311
_diffrn_reflns_limit_h_max 26
_diffrn_reflns_limit_h_min -26
_diffrn_reflns_limit_k_max 13
_diffrn_reflns_limit_k_min -13
_diffrn_reflns_limit_l_max 23
_diffrn_reflns_limit_l_min -23
_diffrn_reflns_number 47819
_diffrn_reflns_theta_full 27.56
_diffrn_reflns_theta_max 27.56
_diffrn_reflns_theta_min 1.90
_diffrn_standards_decay_% .23
_diffrn_standards_interval_count 1818
_diffrn_standards_number 344
_exptl_absorpt_coefficient_mu 1.826
_exptl_absorpt_correction_T_max .7115
_exptl_absorpt_correction_T_min .6103
_exptl_absorpt_correction_type multi-scan
_exptl_absorpt_process_details '(Sheldrick, 2000)'
_exptl_crystal_colour 'light orange'
_exptl_crystal_density_diffrn 1.673
_exptl_crystal_density_method 'not measured'
_exptl_crystal_description block
_exptl_crystal_F_000 1976
_exptl_crystal_size_max .30
_exptl_crystal_size_mid .30
_exptl_crystal_size_min .20
_refine_diff_density_max .692
_refine_diff_density_min -.413
_refine_ls_abs_structure_details 'Flack (1983)'
_refine_ls_abs_structure_Flack -.020(7)
_refine_ls_extinction_method none
_refine_ls_goodness_of_fit_ref 1.115
_refine_ls_hydrogen_treatment mixed
_refine_ls_matrix_type full
_refine_ls_number_parameters 588
_refine_ls_number_reflns 9109
_refine_ls_number_restraints 530
_refine_ls_restrained_S_all 1.088
_refine_ls_R_factor_all .0347
_refine_ls_R_factor_gt .0261
_refine_ls_shift/su_max .001
_refine_ls_shift/su_mean .000
_refine_ls_structure_factor_coef Fsqd
_refine_ls_weighting_details 'calc w = 1/[\s^2^(Fo^2^)+(0.0226P)^2^+1.4129P] where P = (Fo^2^+2Fc^2^)/3'
_refine_ls_weighting_scheme calc
_refine_ls_wR_factor_gt .0573
_refine_ls_wR_factor_ref .0616
_reflns_number_gt 7963
_reflns_number_total 9109
_reflns_threshold_expression I>2\s(I)
_cod_data_source_file bk1611.cif
_cod_data_source_block I
_cod_depositor_comments
;
The following automatic conversions were performed:
'_symmetry_cell_setting' value 'Orthorhombic' changed to 'orthorhombic'
according to '/home/saulius/struct/CIF-dictionaries/cif_core.dic'
dictionary named 'cif_core.dic' version 2.4.1 from 2010-06-29.

Automatic conversion script
Id: cif_fix_enum 1527 2010-12-29 10:47:43Z saulius 

The following automatic conversions were performed:

'_symmetry_cell_setting' value 'Orthorhombic' changed to
'orthorhombic' according to
/home/saulius/struct/CIF-dictionaries/cif_core.dic dictionary named
'cif_core.dic' version 2.4.1 from 2010-06-29.

Automatic conversion script
Id: cif_fix_values 1715 2011-07-08 13:25:40Z adriana 
;
_cod_original_cell_volume 3969.6(7)
_cod_database_code 2012406
_cod_database_fobs_code 2012406

loop_
_symmetry_equiv_pos_as_xyz
'x, y, z'
'-x, -y, z+1/2'
'x+1/2, -y, z'
'-x+1/2, y, z+1/2'

loop_
_atom_site_label
_atom_site_fract_x
_atom_site_fract_y
_atom_site_fract_z
_atom_site_U_iso_or_equiv
_atom_site_adp_type
_atom_site_calc_flag
_atom_site_refinement_flags
_atom_site_occupancy
_atom_site_disorder_assembly
_atom_site_disorder_group
_atom_site_type_symbol
Eu .112627(6) .209028(12) .08773(4) .03152(4) Uani d U 1 . . Eu
S1_1 -.02018(5) -.05269(10) -.09221(7) .0538(3) Uani d DU 1 . . S
C2_1 -.07264(18) -.0835(3) -.1638(2) .0559(10) Uani d DU 1 . . C
H2A_1 -.0885 -.1645 -.1751 .067 Uiso calc R 1 . . H
C3_1 -.08884(18) .0199(4) -.20225(19) .0563(11) Uani d DU 1 . . C
H3A_1 -.1179 .0203 -.2434 .068 Uiso calc R 1 . . H
C4_1 -.05799(17) .1274(3) -.17471(18) .0467(9) Uani d DU 1 . . C
H4A_1 -.0638 .2084 -.1954 .056 Uiso calc R 1 . . H
C5_1 -.01870(15) .1029(2) -.11492(16) .0399(8) Uani d DU 1 . . C
C6_1 .02317(16) .1865(3) -.07155(18) .0364(7) Uani d U 1 . . C
C7_1 .02940(17) .3118(3) -.0939(2) .0400(8) Uani d U 1 . . C
H7A_1 .0060 .3403 -.1363 .048 Uiso calc R 1 . . H
C8_1 .06836(16) .3943(3) -.05609(19) .0349(7) Uani d U 1 . . C
C9_1 .08066(19) .5242(3) -.0907(2) .0470(9) Uani d U 1 . . C
F1_1 .04129(14) .5500(2) -.14797(16) .0736(7) Uani d U 1 . . F
F2_1 .07324(13) .6145(2) -.04122(16) .0678(7) Uani d U 1 . . F
F3_1 .14097(14) .5315(3) -.11521(19) .0794(9) Uani d U 1 . . F
O1_1 .05298(12) .1383(2) -.01716(14) .0424(6) Uani d U 1 . . O
O2_1 .09858(12) .3789(2) .00433(16) .0430(6) Uani d U 1 . . O
S1A_2 .04488(5) -.24921(9) .13568(8) .0481(3) Uani d PDU .968(4) A 1 S
C2A_2 -.00621(19) -.3667(3) .1609(4) .0619(13) Uani d PDU .968(4) A 1 C
H2AA_2 .0058 -.4522 .1625 .074 Uiso calc PR .968(4) A 1 H
C3A_2 -.06534(19) -.3246(3) .1781(4) .0682(14) Uani d PDU .968(4) A 1 C
H3AA_2 -.0997 -.3771 .1935 .082 Uiso calc PR .968(4) A 1 H
C4A_2 -.0706(2) -.1942(4) .1708(6) .0556(15) Uani d PDU .968(4) A 1 C
H4AA_2 -.1089 -.1490 .1812 .067 Uiso calc PR .968(4) A 1 H
C5A_2 -.01458(13) -.1395(2) .14714(19) .0396(8) Uani d PDU .968(4) A 1 C
C5B_2 -.01458(13) -.1395(2) .14714(19) .0396(8) Uani d PDU .032 A 2 C
C4B_2 .0334(10) -.227(2) .151(6) .043(6) Uani d PDU .032(4) A 2 C
H4BB_2 .0778 -.2080 .1446 .052 Uiso calc PR .032(4) A 2 H
C3B_2 .010(2) -.348(3) .164(10) .057(7) Uani d PDU .032(4) A 2 C
H3BB_2 .0362 -.4204 .1657 .068 Uiso calc PR .032(4) A 2 H
C2B_2 -.054(2) -.350(3) .175(9) .064(8) Uani d PDU .032(4) A 2 C
H2BB_2 -.0783 -.4236 .1844 .077 Uiso calc PR .032(4) A 2 H
S1B_2 -.0876(12) -.204(3) .170(5) .055(7) Uani d PDU .032(4) A 2 S
C6_2 .00001(16) -.0073(3) .13583(18) .0355(7) Uani d U 1 . . C
C7_2 -.05096(16) .0807(3) .1372(2) .0418(8) Uani d U 1 A . C
H7B_2 -.0939 .0504 .1391 .050 Uiso calc R 1 . . H
C8_2 -.04145(17) .2072(3) .1359(2) .0396(7) Uani d U 1 . . C
C9_2 -.09943(19) .2945(4) .1419(3) .0573(11) Uani d U 1 A . C
F1_2 -.15569(10) .2379(2) .1314(2) .0727(7) Uani d U 1 . . F
F2_2 -.10184(14) .3494(3) .2083(2) .0974(11) Uani d U 1 . . F
F3_2 -.09553(11) .3854(3) .0921(3) .1014(11) Uani d U 1 . . F
O1_2 .05815(10) .0229(2) .12620(13) .0356(5) Uani d U 1 A . O
O2_2 .01104(11) .2676(2) .13139(17) .0464(6) Uani d U 1 A . O
S1A_3 .26730(17) -.0474(2) .2386(2) .0559(6) Uani d PDU .713(4) B 1 S
C2A_3 .3306(5) -.0787(5) .2971(8) .062(2) Uani d PDU .713(4) B 1 C
H2AC_3 .3505 -.1582 .3012 .074 Uiso calc PR .713(4) B 1 H
C3A_3 .3491(5) .0222(6) .3365(7) .059(2) Uani d PDU .713(4) B 1 C
H3AC_3 .3839 .0221 .3709 .070 Uiso calc PR .713(4) B 1 H
C4A_3 .3110(7) .1277(7) .3211(8) .0502(19) Uani d PDU .713(4) B 1 C
H4AC_3 .3165 .2060 .3452 .060 Uiso calc PR .713(4) B 1 H
C5A_3 .26525(15) .1052(2) .26741(17) .0409(8) Uani d PDU .713(4) B 1 C
C5B_3 .26525(15) .1052(2) .26741(17) .0409(8) Uani d PDU .287 B 2 C
C4B_3 .2716(12) -.0191(8) .2508(13) .047(4) Uani d PDU .287(4) B 2 C
H4BD_3 .2486 -.0596 .2117 .056 Uiso calc PR .287(4) B 2 H
C3B_3 .3159(15) -.0800(9) .2980(18) .064(5) Uani d PDU .287(4) B 2 C
H3BD_3 .3249 -.1668 .2956 .077 Uiso calc PR .287(4) B 2 H
C2B_3 .3441(15) -.0016(10) .3469(17) .065(6) Uani d PDU .287(4) B 2 C
H2BD_3 .3740 -.0273 .3842 .079 Uiso calc PR .287(4) B 2 H
S1B_3 .3199(5) .1495(7) .3345(6) .0566(15) Uani d PDU .287(4) B 2 S
C6_3 .21914(17) .1881(3) .2319(2) .0405(8) Uani d U 1 . . C
C7_3 .2191(2) .3166(4) .2504(2) .0560(11) Uani d U 1 B . C
H7C_3 .2492 .3461 .2864 .067 Uiso calc R 1 . . H
C8_3 .1778(2) .3993(4) .2185(3) .0570(11) Uani d U 1 . . C
C9_3 .1820(3) .5367(5) .2427(4) .0941(19) Uani d U 1 B . C
F1_3 .2318(2) .5613(3) .2867(3) .162(2) Uani d U 1 . . F
F2_3 .1293(2) .5705(4) .2783(3) .1294(16) Uani d U 1 . . F
F3_3 .1868(2) .6129(3) .1854(3) .1242(14) Uani d U 1 . . F
O1_3 .18061(10) .1394(2) .18551(13) .0365(5) Uani d U 1 B . O
O2_3 .13579(14) .3809(3) .16853(16) .0492(6) Uani d U 1 B . O
N1_4 .22399(13) .2751(3) .03832(17) .0371(6) Uani d U 1 . . N
C2_4 .24148(18) .3959(3) .0419(2) .0474(9) Uani d U 1 . . C
H2_4 .2113 .4550 .0603 .057 Uiso calc R 1 . . H
C3_4 .30138(19) .4374(4) .0200(2) .0528(10) Uani d U 1 . . C
H3_4 .3114 .5238 .0225 .063 Uiso calc R 1 . . H
C4_4 .34688(19) .3539(4) -.0056(2) .0531(10) Uani d U 1 . . C
C5_4 .32873(19) .2297(4) -.0092(2) .0546(10) Uani d U 1 . . C
H5_4 .3586 .1690 -.0264 .066 Uiso calc R 1 . . H
C6_4 .26744(16) .1929(3) .0120(2) .0366(7) Uani d U 1 . . C
C7_4 .24603(16) .0606(3) .00579(19) .0373(7) Uani d U 1 . . C
C8_4 .2839(2) -.0305(4) -.0258(2) .0487(9) Uani d U 1 . . C
H8_4 .3261 -.0104 -.0425 .058 Uiso calc R 1 . . H
C9_4 .2612(2) -.1509(4) -.0333(2) .0527(9) Uani d U 1 . . C
C10_4 .2000(2) -.1761(4) -.0067(2) .0547(10) Uani d U 1 . . C
H10_4 .1829 -.2582 -.0094 .066 Uiso calc R 1 . . H
C11_4 .1646(2) -.0812(3) .0236(2) .0498(9) Uani d U 1 . . C
H11_4 .1226 -.1003 .0412 .060 Uiso calc R 1 . . H
N12_4 .18505(14) .0375(3) .03029(16) .0380(6) Uani d U 1 . . N
C13_4 .3020(3) -.2488(4) -.0718(3) .0745(15) Uani d U 1 . . C
H13A_4 .2787 -.3283 -.0729 .112 Uiso calc R 1 . . H
H13B_4 .3424 -.2595 -.0443 .112 Uiso calc R 1 . . H
H13C_4 .3114 -.2221 -.1233 .112 Uiso calc R 1 . . H
C14_4 .4134(2) .3934(5) -.0298(3) .0854(18) Uani d U 1 . . C
H14A_4 .4377 .3200 -.0462 .128 Uiso calc R 1 . . H
H14B_4 .4356 .4330 .0125 .128 Uiso calc R 1 . . H
H14C_4 .4100 .4529 -.0713 .128 Uiso calc R 1 . . H

loop_
_atom_site_aniso_label
_atom_site_aniso_U_11
_atom_site_aniso_U_22
_atom_site_aniso_U_33
_atom_site_aniso_U_12
_atom_site_aniso_U_13
_atom_site_aniso_U_23
Eu .02751(7) .03397(7) .03309(7) -.00574(5) -.00421(9) .00092(10)
S1_1 .0554(6) .0535(6) .0526(6) -.0235(5) -.0092(5) .0050(5)
C2_1 .053(2) .067(3) .048(2) -.027(2) .0040(19) -.0110(19)
C3_1 .042(2) .087(3) .040(2) -.014(2) -.0027(17) -.014(2)
C4_1 .042(2) .064(2) .0337(18) -.0025(18) -.0068(15) -.0030(17)
C5_1 .0328(17) .054(2) .0325(17) -.0072(15) .0001(13) -.0026(15)
C6_1 .0341(17) .0445(18) .0307(16) -.0052(14) .0006(13) -.0022(14)
C7_1 .0402(19) .0447(19) .0351(17) -.0009(15) -.0052(15) .0054(15)
C8_1 .0312(16) .0365(17) .0372(17) .0011(13) .0049(13) .0030(14)
C9_1 .043(2) .042(2) .056(2) -.0014(16) .0028(18) .0125(17)
F1_1 .0927(19) .0586(15) .0696(16) -.0042(14) -.0192(15) .0268(13)
F2_1 .0859(18) .0393(12) .0783(17) -.0030(12) .0011(14) -.0018(12)
F3_1 .0553(16) .0724(18) .110(3) -.0050(14) .0301(16) .0333(17)
O1_1 .0479(14) .0400(13) .0392(13) -.0120(11) -.0144(11) .0041(10)
O2_1 .0438(14) .0362(13) .0489(15) -.0083(11) -.0105(12) .0057(11)
S1A_2 .0515(6) .0372(5) .0556(7) .0005(4) .0076(5) .0018(4)
C2A_2 .079(3) .035(2) .072(3) -.010(2) .018(3) -.001(2)
C3A_2 .076(3) .044(2) .084(3) -.019(2) .024(3) -.008(3)
C4A_2 .050(3) .045(2) .071(3) -.014(2) .018(4) -.003(3)
C5A_2 .0422(19) .0391(17) .0376(18) -.0069(14) .0037(14) -.0008(15)
C5B_2 .0422(19) .0391(17) .0376(18) -.0069(14) .0037(14) -.0008(15)
C4B_2 .051(10) .038(9) .041(15) -.006(8) .016(15) .009(15)
C3B_2 .070(12) .038(8) .063(14) -.015(10) .015(14) .001(14)
C2B_2 .072(13) .047(10) .074(18) -.026(11) .019(17) -.002(17)
S1B_2 .044(10) .053(11) .069(17) -.032(8) .003(15) -.019(13)
C6_2 .0356(17) .0414(16) .0294(16) -.0059(13) .0012(13) .0015(14)
C7_2 .0317(16) .0430(18) .051(2) -.0050(14) -.0013(15) .0066(16)
C8_2 .0355(17) .0434(18) .0399(19) .0023(14) -.0003(15) .0040(16)
C9_2 .038(2) .048(2) .086(3) -.0030(16) .004(2) .015(2)
F1_2 .0319(11) .0591(14) .127(2) -.0005(10) -.0016(13) .0108(14)
F2_2 .0705(19) .082(2) .140(3) .0235(16) .0074(18) -.044(2)
F3_2 .0517(12) .0805(17) .172(3) .0088(12) -.003(3) .065(3)
O1_2 .0306(11) .0389(12) .0373(12) -.0036(9) -.0004(10) .0033(10)
O2_2 .0343(13) .0402(13) .0648(17) -.0038(10) .0028(12) .0033(12)
S1A_3 .0574(13) .0578(11) .0526(13) .0199(10) -.0107(9) -.0074(9)
C2A_3 .040(5) .084(4) .061(5) .025(3) .000(4) .009(4)
C3A_3 .038(4) .097(5) .041(4) .000(4) -.007(3) .013(4)
C4A_3 .044(5) .074(4) .033(6) -.007(4) -.008(3) -.001(3)
C5A_3 .0335(17) .059(2) .0300(16) .0010(15) -.0016(13) -.0058(15)
C5B_3 .0335(17) .059(2) .0300(16) .0010(15) -.0016(13) -.0058(15)
C4B_3 .044(8) .060(6) .037(9) .004(7) -.001(6) .006(7)
C3B_3 .052(11) .081(7) .059(9) .019(7) .006(8) .013(7)
C2B_3 .050(10) .102(8) .045(10) .007(9) -.006(8) .024(8)
S1B_3 .037(3) .095(4) .038(3) -.002(3) -.0173(18) -.002(2)
C6_3 .0327(17) .054(2) .0344(17) .0009(15) .0003(14) -.0031(15)
C7_3 .053(2) .058(2) .057(3) .0033(18) -.023(2) -.0212(19)
C8_3 .054(2) .053(2) .063(3) .0076(18) -.023(2) -.025(2)
C9_3 .097(4) .068(3) .117(5) .030(3) -.055(4) -.046(3)
F1_3 .161(4) .088(2) .237(5) .043(2) -.131(4) -.098(3)
F2_3 .140(3) .106(3) .142(4) .057(3) -.025(3) -.074(3)
F3_3 .141(3) .0477(17) .184(4) -.0061(19) -.050(3) -.030(2)
O1_3 .0326(12) .0421(13) .0347(12) -.0033(10) -.0061(9) -.0015(10)
O2_3 .0428(14) .0488(15) .0560(16) .0038(13) -.0096(14) -.0126(12)
N1_4 .0327(14) .0340(15) .0447(16) -.0084(11) .0026(12) .0025(12)
C2_4 .0385(19) .0375(19) .066(3) -.0059(15) .0004(18) -.0013(18)
C3_4 .049(2) .042(2) .067(3) -.0186(17) .0014(19) .0024(19)
C4_4 .046(2) .057(2) .056(2) -.0232(18) .0082(18) -.0110(19)
C5_4 .045(2) .056(2) .063(3) -.0113(17) .016(2) -.019(2)
C6_4 .0352(17) .0393(17) .0351(17) -.0096(13) .0000(14) .0007(14)
C7_4 .0413(18) .0376(17) .0332(17) -.0057(14) .0024(14) .0007(14)
C8_4 .048(2) .047(2) .051(2) -.0018(16) .0101(19) .0041(18)
C9_4 .066(3) .044(2) .048(2) .0023(19) .0124(19) -.0001(17)
C10_4 .073(3) .038(2) .052(2) -.0099(18) .017(2) -.0045(17)
C11_4 .060(2) .045(2) .045(2) -.0155(17) .0162(18) -.0037(16)
N12_4 .0423(16) .0376(14) .0343(14) -.0090(12) .0045(12) -.0049(11)
C13_4 .092(4) .042(2) .089(4) .005(2) .031(3) -.002(2)
C14_4 .063(3) .086(4) .107(4) -.037(3) .042(3) -.029(3)

loop_
_atom_type_symbol
_atom_type_description
_atom_type_scat_dispersion_real
_atom_type_scat_dispersion_imag
_atom_type_scat_source
C C .0033 .0016 'International Tables Vol C Tables 4.2.6.8 and 6.1.1.4'
H H .0000 .0000 'International Tables Vol C Tables 4.2.6.8 and 6.1.1.4'
O O .0106 .0060 'International Tables Vol C Tables 4.2.6.8 and 6.1.1.4'
F F .0171 .0103 'International Tables Vol C Tables 4.2.6.8 and 6.1.1.4'
S S .1246 .1234 'International Tables Vol C Tables 4.2.6.8 and 6.1.1.4'
Eu Eu -.1578 3.6682 'International Tables Vol C Tables 4.2.6.8 and 6.1.1.4'
N N .0061 .0033 'International Tables Vol C Tables 4.2.6.8 and 6.1.1.4'

loop_
_geom_angle_atom_site_label_1
_geom_angle_atom_site_label_2
_geom_angle_atom_site_label_3
_geom_angle
O2_2 Eu O1_3 112.28(9)
O2_2 Eu O1_1 82.88(9)
O1_3 Eu O1_1 142.54(8)
O2_2 Eu O2_1 83.75(9)
O1_3 Eu O2_1 141.17(8)
O1_1 Eu O2_1 71.70(8)
O2_2 Eu O2_3 76.93(9)
O1_3 Eu O2_3 71.23(9)
O1_1 Eu O2_3 146.00(9)
O2_1 Eu O2_3 79.08(8)
O2_2 Eu O1_2 72.60(8)
O1_3 Eu O1_2 78.95(7)
O1_1 Eu O1_2 73.25(8)
O2_1 Eu O1_2 139.64(8)
O2_3 Eu O1_2 124.43(9)
O2_2 Eu N1_4 148.44(8)
O1_3 Eu N1_4 78.58(9)
O1_1 Eu N1_4 106.76(9)
O2_1 Eu N1_4 71.62(9)
O2_3 Eu N1_4 79.22(10)
O1_2 Eu N1_4 138.77(8)
O2_2 Eu N12_4 148.06(8)
O1_3 Eu N12_4 73.73(8)
O1_1 Eu N12_4 76.38(9)
O2_1 Eu N12_4 111.69(9)
O2_3 Eu N12_4 132.04(9)
O1_2 Eu N12_4 78.26(8)
N1_4 Eu N12_4 62.44(9)
C2_1 S1_1 C5_1 91.32(14)
C3_1 C2_1 S1_1 112.4(2)
C3_1 C2_1 H2A_1 123.8
S1_1 C2_1 H2A_1 123.8
C2_1 C3_1 C4_1 112.5(3)
C2_1 C3_1 H3A_1 123.7
C4_1 C3_1 H3A_1 123.7
C5_1 C4_1 C3_1 112.7(3)
C5_1 C4_1 H4A_1 123.6
C3_1 C4_1 H4A_1 123.6
C4_1 C5_1 C6_1 130.3(3)
C4_1 C5_1 S1_1 111.1(2)
C6_1 C5_1 S1_1 118.6(2)
O1_1 C6_1 C7_1 124.3(3)
O1_1 C6_1 C5_1 116.4(3)
C7_1 C6_1 C5_1 119.2(3)
C8_1 C7_1 C6_1 121.9(3)
C8_1 C7_1 H7A_1 119.0
C6_1 C7_1 H7A_1 119.0
O2_1 C8_1 C7_1 129.0(3)
O2_1 C8_1 C9_1 112.2(3)
C7_1 C8_1 C9_1 118.8(3)
F2_1 C9_1 F3_1 106.7(3)
F2_1 C9_1 F1_1 106.7(3)
F3_1 C9_1 F1_1 108.3(4)
F2_1 C9_1 C8_1 112.1(3)
F3_1 C9_1 C8_1 109.9(3)
F1_1 C9_1 C8_1 113.0(3)
C6_1 O1_1 Eu 137.1(2)
C8_1 O2_1 Eu 134.4(2)
C2A_2 S1A_2 C5A_2 91.49(14)
C3A_2 C2A_2 S1A_2 112.4(2)
C3A_2 C2A_2 H2AA_2 123.8
S1A_2 C2A_2 H2AA_2 123.8
C2A_2 C3A_2 C4A_2 112.5(3)
C2A_2 C3A_2 H3AA_2 123.8
C4A_2 C3A_2 H3AA_2 123.8
C5A_2 C4A_2 C3A_2 112.8(3)
C5A_2 C4A_2 H4AA_2 123.6
C3A_2 C4A_2 H4AA_2 123.6
C4A_2 C5A_2 C6_2 129.3(3)
C4A_2 C5A_2 S1A_2 110.8(2)
C6_2 C5A_2 S1A_2 119.8(2)
C3B_2 C4B_2 H4BB_2 123.7
C2B_2 C3B_2 C4B_2 112.5(3)
C2B_2 C3B_2 H3BB_2 123.7
C4B_2 C3B_2 H3BB_2 123.7
C3B_2 C2B_2 S1B_2 112.3(3)
C3B_2 C2B_2 H2BB_2 123.8
S1B_2 C2B_2 H2BB_2 123.8
O1_2 C6_2 C7_2 123.1(3)
O1_2 C6_2 C5A_2 117.7(3)
C7_2 C6_2 C5A_2 119.1(3)
C8_2 C7_2 C6_2 123.4(3)
C8_2 C7_2 H7B_2 118.3
C6_2 C7_2 H7B_2 118.3
O2_2 C8_2 C7_2 129.0(3)
O2_2 C8_2 C9_2 111.6(3)
C7_2 C8_2 C9_2 119.4(3)
F3_2 C9_2 F2_2 106.0(4)
F3_2 C9_2 F1_2 107.2(4)
F2_2 C9_2 F1_2 107.1(4)
F3_2 C9_2 C8_2 110.9(4)
F2_2 C9_2 C8_2 111.4(4)
F1_2 C9_2 C8_2 113.8(3)
C6_2 O1_2 Eu 134.8(2)
C8_2 O2_2 Eu 131.3(2)
C2A_3 S1A_3 C5A_3 91.36(15)
C3A_3 C2A_3 S1A_3 112.3(3)
C3A_3 C2A_3 H2AC_3 123.8
S1A_3 C2A_3 H2AC_3 123.8
C2A_3 C3A_3 C4A_3 112.6(3)
C2A_3 C3A_3 H3AC_3 123.7
C4A_3 C3A_3 H3AC_3 123.7
C5A_3 C4A_3 C3A_3 112.6(3)
C5A_3 C4A_3 H4AC_3 123.7
C3A_3 C4A_3 H4AC_3 123.7
C4A_3 C5A_3 C6_3 130.9(3)
C4A_3 C5A_3 S1A_3 111.1(2)
C6_3 C5A_3 S1A_3 118.0(2)
C3B_3 C4B_3 H4BD_3 123.7
C2B_3 C3B_3 C4B_3 112.5(3)
C2B_3 C3B_3 H3BD_3 123.7
C4B_3 C3B_3 H3BD_3 123.7
C3B_3 C2B_3 S1B_3 112.3(3)
C3B_3 C2B_3 H2BD_3 123.8
S1B_3 C2B_3 H2BD_3 123.8
O1_3 C6_3 C7_3 123.6(3)
O1_3 C6_3 C5A_3 116.8(3)
C7_3 C6_3 C5A_3 119.6(3)
C8_3 C7_3 C6_3 122.5(3)
C8_3 C7_3 H7C_3 118.7
C6_3 C7_3 H7C_3 118.7
O2_3 C8_3 C7_3 129.1(4)
O2_3 C8_3 C9_3 112.8(4)
C7_3 C8_3 C9_3 118.1(4)
F3_3 C9_3 F2_3 105.4(5)
F3_3 C9_3 F1_3 106.2(6)
F2_3 C9_3 F1_3 108.1(5)
F3_3 C9_3 C8_3 112.4(5)
F2_3 C9_3 C8_3 110.6(6)
F1_3 C9_3 C8_3 113.7(4)
C6_3 O1_3 Eu 136.9(2)
C8_3 O2_3 Eu 133.3(3)
C2_4 N1_4 C6_4 117.7(3)
C2_4 N1_4 Eu 119.4(2)
C6_4 N1_4 Eu 122.8(2)
N1_4 C2_4 C3_4 122.7(4)
N1_4 C2_4 H2_4 118.6
C3_4 C2_4 H2_4 118.6
C2_4 C3_4 C4_4 120.2(4)
C2_4 C3_4 H3_4 119.9
C4_4 C3_4 H3_4 119.9
C3_4 C4_4 C5_4 116.9(3)
C3_4 C4_4 C14_4 122.7(4)
C5_4 C4_4 C14_4 120.4(4)
C4_4 C5_4 C6_4 120.7(4)
C4_4 C5_4 H5_4 119.6
C6_4 C5_4 H5_4 119.6
N1_4 C6_4 C5_4 121.7(3)
N1_4 C6_4 C7_4 116.6(3)
C5_4 C6_4 C7_4 121.7(3)
N12_4 C7_4 C8_4 122.3(3)
N12_4 C7_4 C6_4 115.3(3)
C8_4 C7_4 C6_4 122.3(3)
C7_4 C8_4 C9_4 120.5(4)
C7_4 C8_4 H8_4 119.7
C9_4 C8_4 H8_4 119.7
C8_4 C9_4 C10_4 117.6(4)
C8_4 C9_4 C13_4 120.0(4)
C10_4 C9_4 C13_4 122.3(4)
C11_4 C10_4 C9_4 119.0(4)
C11_4 C10_4 H10_4 120.5
C9_4 C10_4 H10_4 120.5
N12_4 C11_4 C10_4 124.6(4)
N12_4 C11_4 H11_4 117.7
C10_4 C11_4 H11_4 117.7
C11_4 N12_4 C7_4 115.9(3)
C11_4 N12_4 Eu 121.5(2)
C7_4 N12_4 Eu 122.6(2)
C9_4 C13_4 H13A_4 109.5
C9_4 C13_4 H13B_4 109.5
H13A_4 C13_4 H13B_4 109.5
C9_4 C13_4 H13C_4 109.5
H13A_4 C13_4 H13C_4 109.5
H13B_4 C13_4 H13C_4 109.5
C4_4 C14_4 H14A_4 109.5
C4_4 C14_4 H14B_4 109.5
H14A_4 C14_4 H14B_4 109.5
C4_4 C14_4 H14C_4 109.5
H14A_4 C14_4 H14C_4 109.5
H14B_4 C14_4 H14C_4 109.5

loop_
_geom_bond_atom_site_label_1
_geom_bond_atom_site_label_2
_geom_bond_site_symmetry_2
_geom_bond_distance
_geom_bond_publ_flag
Eu O2_2 . 2.336(2) ?
Eu O1_3 . 2.364(2) ?
Eu O1_1 . 2.368(2) ?
Eu O2_1 . 2.369(3) ?
Eu O2_3 . 2.387(3) ?
Eu O1_2 . 2.394(2) ?
Eu N1_4 . 2.575(3) ?
Eu N12_4 . 2.587(3) ?
S1_1 C2_1 . 1.711(3) ?
S1_1 C5_1 . 1.716(2) ?
C2_1 C3_1 . 1.346(4) ?
C2_1 H2A_1 . .9500 ?
C3_1 C4_1 . 1.407(4) ?
C3_1 H3A_1 . .9500 ?
C4_1 C5_1 . 1.368(4) ?
C4_1 H4A_1 . .9500 ?
C5_1 C6_1 . 1.469(4) ?
C6_1 O1_1 . 1.261(4) ?
C6_1 C7_1 . 1.407(5) ?
C7_1 C8_1 . 1.375(5) ?
C7_1 H7A_1 . .9500 ?
C8_1 O2_1 . 1.258(4) ?
C8_1 C9_1 . 1.544(5) ?
C9_1 F2_1 . 1.318(5) ?
C9_1 F3_1 . 1.330(5) ?
C9_1 F1_1 . 1.338(5) ?
S1A_2 C2A_2 . 1.707(3) ?
S1A_2 C5A_2 . 1.718(2) ?
C2A_2 C3A_2 . 1.345(4) ?
C2A_2 H2AA_2 . .9500 ?
C3A_2 C4A_2 . 1.408(4) ?
C3A_2 H3AA_2 . .9500 ?
C4A_2 C5A_2 . 1.370(4) ?
C4A_2 H4AA_2 . .9500 ?
C5A_2 C6_2 . 1.463(4) ?
C4B_2 C3B_2 . 1.408(5) ?
C4B_2 H4BB_2 . .9500 ?
C3B_2 C2B_2 . 1.345(4) ?
C3B_2 H3BB_2 . .9500 ?
C2B_2 S1B_2 . 1.710(4) ?
C2B_2 H2BB_2 . .9500 ?
C6_2 O1_2 . 1.263(4) ?
C6_2 C7_2 . 1.418(5) ?
C7_2 C8_2 . 1.370(5) ?
C7_2 H7B_2 . .9500 ?
C8_2 O2_2 . 1.271(4) ?
C8_2 C9_2 . 1.529(5) ?
C9_2 F3_2 . 1.320(5) ?
C9_2 F2_2 . 1.323(6) ?
C9_2 F1_2 . 1.330(5) ?
S1A_3 C2A_3 . 1.711(3) ?
S1A_3 C5A_3 . 1.714(3) ?
C2A_3 C3A_3 . 1.345(4) ?
C2A_3 H2AC_3 . .9500 ?
C3A_3 C4A_3 . 1.407(5) ?
C3A_3 H3AC_3 . .9500 ?
C4A_3 C5A_3 . 1.370(4) ?
C4A_3 H4AC_3 . .9500 ?
C5A_3 C6_3 . 1.452(4) ?
C4B_3 C3B_3 . 1.408(5) ?
C4B_3 H4BD_3 . .9500 ?
C3B_3 C2B_3 . 1.345(4) ?
C3B_3 H3BD_3 . .9500 ?
C2B_3 S1B_3 . 1.710(4) ?
C2B_3 H2BD_3 . .9500 ?
C6_3 O1_3 . 1.264(4) ?
C6_3 C7_3 . 1.416(5) ?
C7_3 C8_3 . 1.359(6) ?
C7_3 H7C_3 . .9500 ?
C8_3 O2_3 . 1.263(5) ?
C8_3 C9_3 . 1.537(6) ?
C9_3 F3_3 . 1.312(8) ?
C9_3 F2_3 . 1.318(8) ?
C9_3 F1_3 . 1.325(6) ?
N1_4 C2_4 . 1.346(4) ?
N1_4 C6_4 . 1.346(4) ?
C2_4 C3_4 . 1.378(5) ?
C2_4 H2_4 . .9500 ?
C3_4 C4_4 . 1.379(6) ?
C3_4 H3_4 . .9500 ?
C4_4 C5_4 . 1.385(6) ?
C4_4 C14_4 . 1.508(5) ?
C5_4 C6_4 . 1.386(5) ?
C5_4 H5_4 . .9500 ?
C6_4 C7_4 . 1.490(4) ?
C7_4 N12_4 . 1.363(4) ?
C7_4 C8_4 . 1.375(5) ?
C8_4 C9_4 . 1.381(5) ?
C8_4 H8_4 . .9500 ?
C9_4 C10_4 . 1.383(6) ?
C9_4 C13_4 . 1.515(6) ?
C10_4 C11_4 . 1.367(5) ?
C10_4 H10_4 . .9500 ?
C11_4 N12_4 . 1.345(4) ?
C11_4 H11_4 . .9500 ?
C13_4 H13A_4 . .9800 ?
C13_4 H13B_4 . .9800 ?
C13_4 H13C_4 . .9800 ?
C14_4 H14A_4 . .9800 ?
C14_4 H14B_4 . .9800 ?
C14_4 H14C_4 . .9800 ?

loop_
_geom_torsion_atom_site_label_1
_geom_torsion_atom_site_label_2
_geom_torsion_atom_site_label_3
_geom_torsion_atom_site_label_4
_geom_torsion
C5_1 S1_1 C2_1 C3_1 -.9(3)
S1_1 C2_1 C3_1 C4_1 .8(5)
C2_1 C3_1 C4_1 C5_1 -.2(5)
C3_1 C4_1 C5_1 C6_1 178.0(4)
C3_1 C4_1 C5_1 S1_1 -.4(4)
C2_1 S1_1 C5_1 C4_1 .7(3)
C2_1 S1_1 C5_1 C6_1 -177.9(3)
C4_1 C5_1 C6_1 O1_1 178.0(4)
S1_1 C5_1 C6_1 O1_1 -3.7(4)
C4_1 C5_1 C6_1 C7_1 -4.1(6)
S1_1 C5_1 C6_1 C7_1 174.2(3)
O1_1 C6_1 C7_1 C8_1 -1.6(6)
C5_1 C6_1 C7_1 C8_1 -179.3(3)
C6_1 C7_1 C8_1 O2_1 -6.9(6)
C6_1 C7_1 C8_1 C9_1 170.9(3)
O2_1 C8_1 C9_1 F2_1 -49.3(4)
C7_1 C8_1 C9_1 F2_1 132.6(3)
O2_1 C8_1 C9_1 F3_1 69.2(4)
C7_1 C8_1 C9_1 F3_1 -109.0(4)
O2_1 C8_1 C9_1 F1_1 -169.8(3)
C7_1 C8_1 C9_1 F1_1 12.0(5)
C7_1 C6_1 O1_1 Eu 14.8(5)
C5_1 C6_1 O1_1 Eu -167.4(2)
O2_2 Eu O1_1 C6_1 72.1(3)
O1_3 Eu O1_1 C6_1 -170.1(3)
O2_1 Eu O1_1 C6_1 -13.6(3)
O2_3 Eu O1_1 C6_1 18.5(4)
O1_2 Eu O1_1 C6_1 146.1(3)
N1_4 Eu O1_1 C6_1 -77.1(3)
N12_4 Eu O1_1 C6_1 -132.3(3)
C7_1 C8_1 O2_1 Eu 2.7(6)
C9_1 C8_1 O2_1 Eu -175.3(2)
O2_2 Eu O2_1 C8_1 -79.9(3)
O1_3 Eu O2_1 C8_1 161.9(3)
O1_1 Eu O2_1 C8_1 4.7(3)
O2_3 Eu O2_1 C8_1 -157.7(3)
O1_2 Eu O2_1 C8_1 -26.3(4)
N1_4 Eu O2_1 C8_1 120.1(3)
N12_4 Eu O2_1 C8_1 71.2(3)
C5A_2 S1A_2 C2A_2 C3A_2 -.8(5)
S1A_2 C2A_2 C3A_2 C4A_2 .3(7)
C2A_2 C3A_2 C4A_2 C5A_2 .6(9)
C3A_2 C4A_2 C5A_2 C6_2 -177.3(5)
C3A_2 C4A_2 C5A_2 S1A_2 -1.2(9)
C2A_2 S1A_2 C5A_2 C4A_2 1.1(6)
C2A_2 S1A_2 C5A_2 C6_2 177.7(3)
C4B_2 C3B_2 C2B_2 S1B_2 -1(9)
C4A_2 C5A_2 C6_2 O1_2 168.0(7)
S1A_2 C5A_2 C6_2 O1_2 -7.9(4)
C4A_2 C5A_2 C6_2 C7_2 -11.2(8)
S1A_2 C5A_2 C6_2 C7_2 173.0(3)
O1_2 C6_2 C7_2 C8_2 -6.9(6)
C5A_2 C6_2 C7_2 C8_2 172.2(3)
C6_2 C7_2 C8_2 O2_2 2.1(6)
C6_2 C7_2 C8_2 C9_2 -176.6(4)
O2_2 C8_2 C9_2 F3_2 46.1(5)
C7_2 C8_2 C9_2 F3_2 -135.0(4)
O2_2 C8_2 C9_2 F2_2 -71.7(4)
C7_2 C8_2 C9_2 F2_2 107.2(4)
O2_2 C8_2 C9_2 F1_2 167.1(4)
C7_2 C8_2 C9_2 F1_2 -14.0(6)
C7_2 C6_2 O1_2 Eu -11.8(5)
C5A_2 C6_2 O1_2 Eu 169.1(2)
O2_2 Eu O1_2 C6_2 21.3(3)
O1_3 Eu O1_2 C6_2 139.1(3)
O1_1 Eu O1_2 C6_2 -66.3(3)
O2_1 Eu O1_2 C6_2 -35.7(3)
O2_3 Eu O1_2 C6_2 81.1(3)
N1_4 Eu O1_2 C6_2 -162.9(3)
N12_4 Eu O1_2 C6_2 -145.5(3)
C7_2 C8_2 O2_2 Eu 21.2(6)
C9_2 C8_2 O2_2 Eu -160.0(3)
O1_3 Eu O2_2 C8_2 -94.6(3)
O1_1 Eu O2_2 C8_2 49.9(3)
O2_1 Eu O2_2 C8_2 122.1(3)
O2_3 Eu O2_2 C8_2 -157.7(3)
O1_2 Eu O2_2 C8_2 -24.8(3)
N1_4 Eu O2_2 C8_2 160.5(3)
N12_4 Eu O2_2 C8_2 .3(4)
C5A_3 S1A_3 C2A_3 C3A_3 .1(11)
S1A_3 C2A_3 C3A_3 C4A_3 1.2(17)
C2A_3 C3A_3 C4A_3 C5A_3 -2(2)
C3A_3 C4A_3 C5A_3 C6_3 -175.8(9)
C3A_3 C4A_3 C5A_3 S1A_3 2.2(17)
C2A_3 S1A_3 C5A_3 C4A_3 -1.3(11)
C2A_3 S1A_3 C5A_3 C6_3 177.0(6)
C4B_3 C3B_3 C2B_3 S1B_3 -2(4)
C4A_3 C5A_3 C6_3 O1_3 -177.4(12)
S1A_3 C5A_3 C6_3 O1_3 4.7(5)
C4A_3 C5A_3 C6_3 C7_3 2.4(13)
S1A_3 C5A_3 C6_3 C7_3 -175.5(4)
O1_3 C6_3 C7_3 C8_3 -1.0(7)
C5A_3 C6_3 C7_3 C8_3 179.2(4)
C6_3 C7_3 C8_3 O2_3 -2.1(8)
C6_3 C7_3 C8_3 C9_3 180.0(5)
O2_3 C8_3 C9_3 F3_3 -50.0(7)
C7_3 C8_3 C9_3 F3_3 128.3(5)
O2_3 C8_3 C9_3 F2_3 67.6(7)
C7_3 C8_3 C9_3 F2_3 -114.2(5)
O2_3 C8_3 C9_3 F1_3 -170.6(6)
C7_3 C8_3 C9_3 F1_3 7.6(9)
C7_3 C6_3 O1_3 Eu 18.3(6)
C5A_3 C6_3 O1_3 Eu -161.9(2)
O2_2 Eu O1_3 C6_3 -87.0(3)
O1_1 Eu O1_3 C6_3 164.7(3)
O2_1 Eu O1_3 C6_3 21.8(4)
O2_3 Eu O1_3 C6_3 -20.4(3)
O1_2 Eu O1_3 C6_3 -152.8(3)
N1_4 Eu O1_3 C6_3 62.0(3)
N12_4 Eu O1_3 C6_3 126.3(3)
C7_3 C8_3 O2_3 Eu -10.7(8)
C9_3 C8_3 O2_3 Eu 167.3(4)
O2_2 Eu O2_3 C8_3 135.2(4)
O1_3 Eu O2_3 C8_3 15.8(4)
O1_1 Eu O2_3 C8_3 -169.7(4)
O2_1 Eu O2_3 C8_3 -138.8(4)
O1_2 Eu O2_3 C8_3 77.3(4)
N1_4 Eu O2_3 C8_3 -65.6(4)
N12_4 Eu O2_3 C8_3 -29.3(4)
O2_2 Eu N1_4 C2_4 10.4(4)
O1_3 Eu N1_4 C2_4 -103.8(3)
O1_1 Eu N1_4 C2_4 114.4(3)
O2_1 Eu N1_4 C2_4 50.9(3)
O2_3 Eu N1_4 C2_4 -31.0(3)
O1_2 Eu N1_4 C2_4 -162.0(2)
N12_4 Eu N1_4 C2_4 178.7(3)
O2_2 Eu N1_4 C6_4 -172.9(2)
O1_3 Eu N1_4 C6_4 72.9(3)
O1_1 Eu N1_4 C6_4 -68.8(3)
O2_1 Eu N1_4 C6_4 -132.4(3)
O2_3 Eu N1_4 C6_4 145.7(3)
O1_2 Eu N1_4 C6_4 14.7(3)
N12_4 Eu N1_4 C6_4 -4.6(2)
C6_4 N1_4 C2_4 C3_4 -.1(6)
Eu N1_4 C2_4 C3_4 176.8(3)
N1_4 C2_4 C3_4 C4_4 -1.3(7)
C2_4 C3_4 C4_4 C5_4 1.2(6)
C2_4 C3_4 C4_4 C14_4 -179.5(5)
C3_4 C4_4 C5_4 C6_4 .2(6)
C14_4 C4_4 C5_4 C6_4 -179.2(5)
C2_4 N1_4 C6_4 C5_4 1.5(5)
Eu N1_4 C6_4 C5_4 -175.2(3)
C2_4 N1_4 C6_4 C7_4 -177.7(3)
Eu N1_4 C6_4 C7_4 5.5(4)
C4_4 C5_4 C6_4 N1_4 -1.6(6)
C4_4 C5_4 C6_4 C7_4 177.6(4)
N1_4 C6_4 C7_4 N12_4 -2.2(5)
C5_4 C6_4 C7_4 N12_4 178.5(3)
N1_4 C6_4 C7_4 C8_4 174.7(3)
C5_4 C6_4 C7_4 C8_4 -4.5(6)
N12_4 C7_4 C8_4 C9_4 -.5(6)
C6_4 C7_4 C8_4 C9_4 -177.2(4)
C7_4 C8_4 C9_4 C10_4 -1.3(6)
C7_4 C8_4 C9_4 C13_4 176.8(4)
C8_4 C9_4 C10_4 C11_4 1.8(6)
C13_4 C9_4 C10_4 C11_4 -176.3(4)
C9_4 C10_4 C11_4 N12_4 -.5(7)
C10_4 C11_4 N12_4 C7_4 -1.2(6)
C10_4 C11_4 N12_4 Eu 179.4(3)
C8_4 C7_4 N12_4 C11_4 1.7(5)
C6_4 C7_4 N12_4 C11_4 178.7(3)
C8_4 C7_4 N12_4 Eu -178.9(3)
C6_4 C7_4 N12_4 Eu -2.0(4)
O2_2 Eu N12_4 C11_4 -9.0(4)
O1_3 Eu N12_4 C11_4 97.2(3)
O1_1 Eu N12_4 C11_4 -60.0(3)
O2_1 Eu N12_4 C11_4 -123.6(3)
O2_3 Eu N12_4 C11_4 141.6(3)
O1_2 Eu N12_4 C11_4 15.4(3)
N1_4 Eu N12_4 C11_4 -177.4(3)
O2_2 Eu N12_4 C7_4 171.7(2)
O1_3 Eu N12_4 C7_4 -82.1(3)
O1_1 Eu N12_4 C7_4 120.7(3)
O2_1 Eu N12_4 C7_4 57.1(3)
O2_3 Eu N12_4 C7_4 -37.7(3)
O1_2 Eu N12_4 C7_4 -163.9(3)
N1_4 Eu N12_4 C7_4 3.3(2)
